data_7008617
loop_
_publ_author_name
'Xiao, Nu'
'Xu, Qiang'
'Sun, Jie'
'Chen, Jiabi'

_publ_section_title
;
 Synthesis, structure and reactivity of novel pyridazine-coordinated
 diiron bridging carbene complexes.
;
_journal_issue 19
_journal_name_full 'Dalton transactions (Cambridge, England : 2003)'
_journal_page_first 3250
_journal_page_last 3258
_journal_paper_doi 10.1039/b505141j
_journal_year 2005
_chemical_formula_sum 'C20 H12 Fe2 O6 S'
_chemical_formula_weight 492.06
_chemical_name_systematic
;
?
;
_space_group_IT_number 2
_symmetry_cell_setting triclinic
_symmetry_space_group_name_Hall '-P 1'
_symmetry_space_group_name_H-M 'P -1'
_atom_sites_solution_hydrogens geom
_atom_sites_solution_primary direct
_atom_sites_solution_secondary difmap
_audit_creation_method SHELXL-97
_cell_angle_alpha 86.338(7)
_cell_angle_beta 83.797(8)
_cell_angle_gamma 89.919(7)
_cell_formula_units_Z 2
_cell_length_a 7.900(3)
_cell_length_b 8.359(3)
_cell_length_c 15.538(6)
_cell_measurement_reflns_used 508
_cell_measurement_temperature 293(2)
_cell_measurement_theta_max 35.814
_cell_measurement_theta_min 5.285
_cell_volume 1018.0(7)
_computing_cell_refinement 'Bruker SMART'
_computing_data_collection 'Bruker SMART'
_computing_data_reduction 'Bruker SHELXTL'
_computing_molecular_graphics 'Bruker SHELXTL'
_computing_publication_material 'Bruker SHELXTL'
_computing_structure_refinement 'SHELXL-97 (Sheldrick, 1997)'
_computing_structure_solution 'SHELXS-97 (Sheldrick, 1990)'
_diffrn_ambient_temperature 293(2)
_diffrn_measured_fraction_theta_full 0.960
_diffrn_measured_fraction_theta_max 0.960
_diffrn_measurement_device_type 'CCD area detector'
_diffrn_measurement_method 'phi and omega scans'
_diffrn_radiation_monochromator graphite
_diffrn_radiation_source 'fine-focus sealed tube'
_diffrn_radiation_type MoK\a
_diffrn_radiation_wavelength 0.71073
_diffrn_reflns_av_R_equivalents 0.0996
_diffrn_reflns_av_sigmaI/netI 0.2876
_diffrn_reflns_limit_h_max 9
_diffrn_reflns_limit_h_min -10
_diffrn_reflns_limit_k_max 10
_diffrn_reflns_limit_k_min -10
_diffrn_reflns_limit_l_max 19
_diffrn_reflns_limit_l_min -14
_diffrn_reflns_number 5841
_diffrn_reflns_theta_full 26.99
_diffrn_reflns_theta_max 26.99
_diffrn_reflns_theta_min 2.44
_exptl_absorpt_coefficient_mu 1.561
_exptl_absorpt_correction_T_max 1.00000
_exptl_absorpt_correction_T_min 0.85524
_exptl_absorpt_correction_type empirical
_exptl_crystal_colour red
_exptl_crystal_density_diffrn 1.605
_exptl_crystal_density_method 'not measured'
_exptl_crystal_F_000 496
_exptl_crystal_size_max 0.172
_exptl_crystal_size_mid 0.079
_exptl_crystal_size_min 0.038
_refine_diff_density_max 1.142
_refine_diff_density_min -0.508
_refine_diff_density_rms 0.116
_refine_ls_extinction_method none
_refine_ls_goodness_of_fit_ref 0.833
_refine_ls_hydrogen_treatment mixed
_refine_ls_matrix_type full
_refine_ls_number_parameters 248
_refine_ls_number_reflns 4263
_refine_ls_number_restraints 6
_refine_ls_restrained_S_all 0.837
_refine_ls_R_factor_all 0.2118
_refine_ls_R_factor_gt 0.0780
_refine_ls_shift/su_max 0.001
_refine_ls_shift/su_mean 0.000
_refine_ls_structure_factor_coef Fsqd
_refine_ls_weighting_details 'calc w=1/[\s^2^(Fo^2^)+(0.0643P)^2^+0.0000P] where P=(Fo^2^+2Fc^2^)/3'
_refine_ls_weighting_scheme calc
_refine_ls_wR_factor_gt 0.1713
_refine_ls_wR_factor_ref 0.2070
_reflns_number_gt 1354
_reflns_number_total 4263
_reflns_threshold_expression >2sigma(I)
_cod_data_source_file b505141j-267652.txt
_cod_data_source_block cd24296
_cod_depositor_comments
;
The following automatic conversions were performed:
'_symmetry_cell_setting' value 'Triclinic' changed to 'triclinic'
according to '/home/saulius/struct/CIF-dictionaries/cif_core.dic'
dictionary named 'cif_core.dic' version 2.4.1 from 2010-06-29.

Automatic conversion script
Id: cif_fix_enum 1527 2010-12-29 10:47:43Z saulius 
;
_cod_original_cell_volume 1017.9(7)
_cod_original_sg_symbol_H-M P-1
_cod_database_code 7008617

loop_
_symmetry_equiv_pos_as_xyz
'x, y, z'
'-x, -y, -z'

loop_
_atom_site_label
_atom_site_type_symbol
_atom_site_fract_x
_atom_site_fract_y
_atom_site_fract_z
_atom_site_U_iso_or_equiv
_atom_site_adp_type
_atom_site_occupancy
_atom_site_symmetry_multiplicity
_atom_site_calc_flag
_atom_site_refinement_flags
_atom_site_disorder_assembly
_atom_site_disorder_group
Fe1 Fe 0.98820(19) 0.63237(17) 0.83800(10) 0.0479(5) Uani 1 1 d . . .
Fe2 Fe 1.03066(19) 0.83829(17) 0.70798(10) 0.0464(5) Uani 1 1 d . . .
S S 1.0368(4) 0.5690(3) 0.69770(18) 0.0535(8) Uani 1 1 d . . .
O2 O 0.9693(11) 0.8108(10) 0.9955(5) 0.081(3) Uani 1 1 d . . .
O3 O 1.3061(13) 0.4733(12) 0.8793(7) 0.118(4) Uani 1 1 d . . .
O4 O 0.7408(11) 0.3767(10) 0.8985(6) 0.089(3) Uani 1 1 d . . .
O5 O 1.0429(10) 1.1596(9) 0.7719(6) 0.081(3) Uani 1 1 d . . .
O6 O 0.8495(12) 0.9053(11) 0.5539(6) 0.092(3) Uani 1 1 d . . .
O7 O 1.3995(13) 0.8666(14) 0.6376(8) 0.131(4) Uani 1 1 d . . .
C1 C 0.8507(13) 0.7924(11) 0.7947(6) 0.044(3) Uani 1 1 d . . .
C2 C 0.9802(13) 0.7413(14) 0.9328(8) 0.058(3) Uani 1 1 d . . .
C3 C 1.1851(17) 0.5325(14) 0.8618(8) 0.068(4) Uani 1 1 d . . .
C4 C 0.8412(15) 0.4746(13) 0.8762(8) 0.059(3) Uani 1 1 d . . .
C5 C 1.0397(13) 1.0331(13) 0.7461(7) 0.052(3) Uani 1 1 d . . .
C6 C 0.9168(14) 0.8851(13) 0.6112(8) 0.058(3) Uani 1 1 d . . .
C7 C 1.2612(19) 0.8503(17) 0.6659(10) 0.091(5) Uani 1 1 d . . .
C8 C 0.6879(14) 0.8693(12) 0.8252(7) 0.051(3) Uani 1 1 d . . .
C9 C 0.6325(15) 1.0088(12) 0.7790(7) 0.062(3) Uani 1 1 d . . .
H9 H 0.6942 1.0500 0.7281 0.074 Uiso 1 1 calc R . .
C10 C 0.4839(16) 1.0813(15) 0.8122(8) 0.068(4) Uani 1 1 d . . .
H10 H 0.4530 1.1786 0.7860 0.082 Uiso 1 1 calc R . .
C11 C 0.3822(15) 1.0168(14) 0.8808(7) 0.060(3) Uani 1 1 d . . .
H11 H 0.2777 1.0619 0.8988 0.072 Uiso 1 1 calc R . .
C12 C 0.4397(15) 0.8819(14) 0.9227(8) 0.063(3) Uani 1 1 d . . .
H12 H 0.3741 0.8413 0.9726 0.076 Uiso 1 1 calc R . .
C13 C 0.5855(13) 0.8023(13) 0.8972(7) 0.055(3) Uani 1 1 d . . .
H13 H 0.6152 0.7076 0.9264 0.066 Uiso 1 1 calc R . .
C14 C 0.8388(18) 0.4906(18) 0.6564(10) 0.109(5) Uani 1 1 d D . .
C15 C 0.871(2) 0.3752(19) 0.5929(10) 0.132(6) Uiso 1 1 d D . .
H15 H 0.9815 0.3464 0.5725 0.158 Uiso 1 1 calc R . .
C16 C 0.7366(15) 0.3119(14) 0.5649(8) 0.070(4) Uani 1 1 d D . .
H16 H 0.7488 0.2365 0.5232 0.084 Uiso 1 1 calc R . .
C17 C 0.5745(15) 0.3602(15) 0.5992(7) 0.066(3) Uani 1 1 d D . .
C18 C 0.5389(17) 0.4721(15) 0.6604(8) 0.074(4) Uani 1 1 d D . .
H18 H 0.4287 0.5015 0.6804 0.089 Uiso 1 1 calc R . .
C19 C 0.6728(19) 0.5321(19) 0.6873(10) 0.115(5) Uiso 1 1 d D . .
H19 H 0.6581 0.6067 0.7294 0.138 Uiso 1 1 calc R . .
C20 C 0.4147(18) 0.2893(16) 0.5637(9) 0.112(5) Uiso 1 1 d . . .
H20A H 0.3148 0.3457 0.5856 0.168 Uiso 1 1 calc R . .
H20B H 0.4030 0.1777 0.5823 0.168 Uiso 1 1 calc R . .
H20C H 0.4280 0.3009 0.5015 0.168 Uiso 1 1 calc R . .

loop_
_atom_site_aniso_label
_atom_site_aniso_U_11
_atom_site_aniso_U_22
_atom_site_aniso_U_33
_atom_site_aniso_U_23
_atom_site_aniso_U_13
_atom_site_aniso_U_12
Fe1 0.0485(11) 0.0430(10) 0.0506(11) -0.0009(8) 0.0007(8) -0.0006(8)
Fe2 0.0483(11) 0.0412(9) 0.0478(10) -0.0008(8) 0.0018(8) -0.0016(8)
S 0.056(2) 0.0468(17) 0.0583(19) -0.0104(15) -0.0036(15) 0.0029(15)
O2 0.086(7) 0.092(7) 0.068(6) -0.029(5) -0.002(5) 0.004(5)
O3 0.088(8) 0.117(8) 0.158(10) -0.035(7) -0.034(7) 0.039(7)
O4 0.085(7) 0.071(6) 0.109(8) 0.023(6) -0.014(6) -0.023(5)
O5 0.082(7) 0.052(5) 0.114(8) -0.016(5) -0.023(5) -0.004(5)
O6 0.081(7) 0.121(8) 0.077(7) 0.000(6) -0.028(6) 0.002(6)
O7 0.060(7) 0.164(11) 0.174(11) -0.082(9) 0.010(7) -0.013(8)
C1 0.063(8) 0.037(6) 0.033(6) -0.006(5) -0.006(5) 0.012(5)
C2 0.041(7) 0.070(8) 0.063(8) 0.001(7) -0.012(6) 0.005(6)
C3 0.066(10) 0.059(8) 0.082(9) -0.011(7) -0.014(8) 0.016(7)
C4 0.063(9) 0.047(7) 0.066(8) 0.004(7) -0.008(7) 0.012(6)
C5 0.047(7) 0.040(6) 0.066(8) 0.011(6) -0.002(6) -0.015(6)
C6 0.041(8) 0.050(7) 0.078(10) 0.000(7) 0.010(7) 0.004(6)
C7 0.070(10) 0.095(11) 0.110(12) -0.040(9) -0.006(9) -0.006(10)
C8 0.059(8) 0.045(7) 0.053(7) -0.002(6) -0.021(6) -0.006(6)
C9 0.065(9) 0.056(7) 0.061(8) 0.009(7) 0.001(7) 0.018(7)
C10 0.075(10) 0.067(8) 0.062(8) -0.008(7) -0.002(7) 0.034(7)
C11 0.048(8) 0.078(9) 0.050(8) 0.002(7) 0.009(6) 0.010(7)
C12 0.056(9) 0.072(9) 0.058(8) -0.001(7) 0.009(6) -0.025(7)
C13 0.043(8) 0.051(7) 0.064(8) 0.008(6) 0.017(6) 0.001(6)
C14 0.077(11) 0.110(12) 0.143(15) -0.038(11) -0.005(10) 0.006(9)
C16 0.067(9) 0.074(8) 0.071(9) -0.023(7) -0.014(7) 0.005(7)
C17 0.056(9) 0.082(9) 0.052(8) 0.024(7) 0.006(6) 0.004(7)
C18 0.084(10) 0.086(10) 0.055(8) 0.004(8) -0.018(7) -0.027(8)

loop_
_atom_type_symbol
_atom_type_description
_atom_type_scat_dispersion_real
_atom_type_scat_dispersion_imag
_atom_type_scat_source
C C 0.0033 0.0016 'International Tables Vol C Tables 4.2.6.8 and 6.1.1.4'
H H 0.0000 0.0000 'International Tables Vol C Tables 4.2.6.8 and 6.1.1.4'
O O 0.0106 0.0060 'International Tables Vol C Tables 4.2.6.8 and 6.1.1.4'
S S 0.1246 0.1234 'International Tables Vol C Tables 4.2.6.8 and 6.1.1.4'
Fe Fe 0.3463 0.8444 'International Tables Vol C Tables 4.2.6.8 and 6.1.1.4'

loop_
_geom_angle_atom_site_label_1
_geom_angle_atom_site_label_2
_geom_angle_atom_site_label_3
_geom_angle
_geom_angle_site_symmetry_1
_geom_angle_site_symmetry_3
_geom_angle_publ_flag
C2 Fe1 C4 99.6(5) . . ?
C2 Fe1 C3 92.2(5) . . ?
C4 Fe1 C3 98.8(5) . . ?
C2 Fe1 C1 86.3(4) . . ?
C4 Fe1 C1 103.6(5) . . ?
C3 Fe1 C1 157.6(5) . . ?
C2 Fe1 S 161.4(4) . . ?
C4 Fe1 S 98.2(4) . . ?
C3 Fe1 S 90.2(4) . . ?
C1 Fe1 S 84.4(3) . . ?
C2 Fe1 Fe2 106.8(4) . . ?
C4 Fe1 Fe2 137.0(4) . . ?
C3 Fe1 Fe2 113.1(4) . . ?
C1 Fe1 Fe2 46.8(3) . . ?
S Fe1 Fe2 55.56(9) . . ?
C5 Fe2 C6 99.3(5) . . ?
C5 Fe2 C7 90.7(5) . . ?
C6 Fe2 C7 104.6(6) . . ?
C5 Fe2 C1 88.0(4) . . ?
C6 Fe2 C1 102.1(5) . . ?
C7 Fe2 C1 153.1(6) . . ?
C5 Fe2 S 163.7(4) . . ?
C6 Fe2 S 96.3(4) . . ?
C7 Fe2 S 89.7(4) . . ?
C1 Fe2 S 84.2(3) . . ?
C5 Fe2 Fe1 109.2(3) . . ?
C6 Fe2 Fe1 134.5(3) . . ?
C7 Fe2 Fe1 109.6(5) . . ?
C1 Fe2 Fe1 46.5(3) . . ?
S Fe2 Fe1 55.62(9) . . ?
C14 S Fe2 112.4(5) . . ?
C14 S Fe1 112.0(5) . . ?
Fe2 S Fe1 68.82(9) . . ?
C8 C1 Fe1 136.0(7) . . ?
C8 C1 Fe2 136.2(7) . . ?
Fe1 C1 Fe2 86.7(4) . . ?
O2 C2 Fe1 177.7(10) . . ?
O3 C3 Fe1 177.5(13) . . ?
O4 C4 Fe1 176.6(10) . . ?
O5 C5 Fe2 178.8(11) . . ?
O6 C6 Fe2 176.7(12) . . ?
O7 C7 Fe2 175.7(16) . . ?
C13 C8 C9 119.7(11) . . ?
C13 C8 C1 120.3(9) . . ?
C9 C8 C1 120.0(10) . . ?
C10 C9 C8 118.1(11) . . ?
C10 C9 H9 121.0 . . ?
C8 C9 H9 121.0 . . ?
C11 C10 C9 122.7(11) . . ?
C11 C10 H10 118.6 . . ?
C9 C10 H10 118.6 . . ?
C10 C11 C12 117.0(12) . . ?
C10 C11 H11 121.5 . . ?
C12 C11 H11 121.5 . . ?
C13 C12 C11 125.2(11) . . ?
C13 C12 H12 117.4 . . ?
C11 C12 H12 117.4 . . ?
C12 C13 C8 117.0(10) . . ?
C12 C13 H13 121.5 . . ?
C8 C13 H13 121.5 . . ?
C19 C14 C15 121.5(15) . . ?
C19 C14 S 124.4(12) . . ?
C15 C14 S 114.0(11) . . ?
C16 C15 C14 116.2(16) . . ?
C16 C15 H15 121.9 . . ?
C14 C15 H15 121.9 . . ?
C15 C16 C17 118.7(13) . . ?
C15 C16 H16 120.6 . . ?
C17 C16 H16 120.6 . . ?
C18 C17 C16 126.4(12) . . ?
C18 C17 C20 114.8(11) . . ?
C16 C17 C20 118.7(12) . . ?
C19 C18 C17 113.8(15) . . ?
C19 C18 H18 123.1 . . ?
C17 C18 H18 123.1 . . ?
C18 C19 C14 123.3(16) . . ?
C18 C19 H19 118.3 . . ?
C14 C19 H19 118.3 . . ?
C17 C20 H20A 109.5 . . ?
C17 C20 H20B 109.5 . . ?
H20A C20 H20B 109.5 . . ?
C17 C20 H20C 109.5 . . ?
H20A C20 H20C 109.5 . . ?
H20B C20 H20C 109.5 . . ?

loop_
_geom_bond_atom_site_label_1
_geom_bond_atom_site_label_2
_geom_bond_distance
_geom_bond_site_symmetry_2
_geom_bond_publ_flag
Fe1 C2 1.776(13) . ?
Fe1 C4 1.787(13) . ?
Fe1 C3 1.826(13) . ?
Fe1 C1 1.860(9) . ?
Fe1 S 2.268(3) . ?
Fe1 Fe2 2.563(2) . ?
Fe2 C5 1.772(12) . ?
Fe2 C6 1.855(13) . ?
Fe2 C7 1.868(15) . ?
Fe2 C1 1.872(10) . ?
Fe2 S 2.267(3) . ?
S C14 1.887(14) . ?
O2 C2 1.161(12) . ?
O3 C3 1.127(12) . ?
O4 C4 1.151(12) . ?
O5 C5 1.155(11) . ?
O6 C6 1.089(12) . ?
O7 C7 1.138(14) . ?
C1 C8 1.482(14) . ?
C8 C13 1.395(13) . ?
C8 C9 1.423(13) . ?
C9 C10 1.385(14) . ?
C9 H9 0.9300 . ?
C10 C11 1.347(14) . ?
C10 H10 0.9300 . ?
C11 C12 1.368(14) . ?
C11 H11 0.9300 . ?
C12 C13 1.364(14) . ?
C12 H12 0.9300 . ?
C13 H13 0.9300 . ?
C14 C19 1.398(14) . ?
C14 C15 1.426(14) . ?
C15 C16 1.317(13) . ?
C15 H15 0.9300 . ?
C16 C17 1.402(12) . ?
C16 H16 0.9300 . ?
C17 C18 1.384(12) . ?
C17 C20 1.564(17) . ?
C18 C19 1.292(13) . ?
C18 H18 0.9300 . ?
C19 H19 0.9300 . ?
C20 H20A 0.9600 . ?
C20 H20B 0.9600 . ?
C20 H20C 0.9600 . ?

loop_
_geom_torsion_atom_site_label_1
_geom_torsion_atom_site_label_2
_geom_torsion_atom_site_label_3
_geom_torsion_atom_site_label_4
_geom_torsion
_geom_torsion_site_symmetry_1
_geom_torsion_site_symmetry_2
_geom_torsion_site_symmetry_3
_geom_torsion_site_symmetry_4
_geom_torsion_publ_flag
C2 Fe1 Fe2 C5 -0.3(5) . . . . ?
C4 Fe1 Fe2 C5 125.3(6) . . . . ?
C3 Fe1 Fe2 C5 -100.2(5) . . . . ?
C1 Fe1 Fe2 C5 67.6(5) . . . . ?
S Fe1 Fe2 C5 -173.5(4) . . . . ?
C2 Fe1 Fe2 C6 -125.9(6) . . . . ?
C4 Fe1 Fe2 C6 -0.3(7) . . . . ?
C3 Fe1 Fe2 C6 134.2(6) . . . . ?
C1 Fe1 Fe2 C6 -58.0(6) . . . . ?
S Fe1 Fe2 C6 60.9(5) . . . . ?
C2 Fe1 Fe2 C7 97.6(5) . . . . ?
C4 Fe1 Fe2 C7 -136.8(7) . . . . ?
C3 Fe1 Fe2 C7 -2.3(6) . . . . ?
C1 Fe1 Fe2 C7 165.6(6) . . . . ?
S Fe1 Fe2 C7 -75.6(4) . . . . ?
C2 Fe1 Fe2 C1 -67.9(5) . . . . ?
C4 Fe1 Fe2 C1 57.6(7) . . . . ?
C3 Fe1 Fe2 C1 -167.9(6) . . . . ?
S Fe1 Fe2 C1 118.8(4) . . . . ?
C2 Fe1 Fe2 S 173.2(4) . . . . ?
C4 Fe1 Fe2 S -61.2(5) . . . . ?
C3 Fe1 Fe2 S 73.3(4) . . . . ?
C1 Fe1 Fe2 S -118.8(4) . . . . ?
C5 Fe2 S C14 128.3(14) . . . . ?
C6 Fe2 S C14 -35.3(6) . . . . ?
C7 Fe2 S C14 -140.0(7) . . . . ?
C1 Fe2 S C14 66.3(6) . . . . ?
Fe1 Fe2 S C14 105.9(5) . . . . ?
C5 Fe2 S Fe1 22.3(13) . . . . ?
C6 Fe2 S Fe1 -141.2(4) . . . . ?
C7 Fe2 S Fe1 114.1(5) . . . . ?
C1 Fe2 S Fe1 -39.7(3) . . . . ?
C2 Fe1 S C14 -127.2(12) . . . . ?
C4 Fe1 S C14 36.4(6) . . . . ?
C3 Fe1 S C14 135.2(6) . . . . ?
C1 Fe1 S C14 -66.6(6) . . . . ?
Fe2 Fe1 S C14 -106.5(5) . . . . ?
C2 Fe1 S Fe2 -20.7(11) . . . . ?
C4 Fe1 S Fe2 142.9(3) . . . . ?
C3 Fe1 S Fe2 -118.2(4) . . . . ?
C1 Fe1 S Fe2 39.9(3) . . . . ?
C2 Fe1 C1 C8 -52.0(11) . . . . ?
C4 Fe1 C1 C8 47.0(11) . . . . ?
C3 Fe1 C1 C8 -138.9(13) . . . . ?
S Fe1 C1 C8 144.2(10) . . . . ?
Fe2 Fe1 C1 C8 -169.3(12) . . . . ?
C2 Fe1 C1 Fe2 117.3(4) . . . . ?
C4 Fe1 C1 Fe2 -143.7(4) . . . . ?
C3 Fe1 C1 Fe2 30.4(14) . . . . ?
S Fe1 C1 Fe2 -46.5(3) . . . . ?
C5 Fe2 C1 C8 50.2(10) . . . . ?
C6 Fe2 C1 C8 -48.9(11) . . . . ?
C7 Fe2 C1 C8 137.9(12) . . . . ?
S Fe2 C1 C8 -144.1(10) . . . . ?
Fe1 Fe2 C1 C8 169.3(12) . . . . ?
C5 Fe2 C1 Fe1 -119.1(5) . . . . ?
C6 Fe2 C1 Fe1 141.8(4) . . . . ?
C7 Fe2 C1 Fe1 -31.3(12) . . . . ?
S Fe2 C1 Fe1 46.6(3) . . . . ?
C4 Fe1 C2 O2 -30(27) . . . . ?
C3 Fe1 C2 O2 -129(27) . . . . ?
C1 Fe1 C2 O2 73(27) . . . . ?
S Fe1 C2 O2 133(26) . . . . ?
Fe2 Fe1 C2 O2 116(27) . . . . ?
C2 Fe1 C3 O3 7(29) . . . . ?
C4 Fe1 C3 O3 -94(29) . . . . ?
C1 Fe1 C3 O3 92(29) . . . . ?
S Fe1 C3 O3 168(29) . . . . ?
Fe2 Fe1 C3 O3 116(29) . . . . ?
C2 Fe1 C4 O4 105(19) . . . . ?
C3 Fe1 C4 O4 -161(19) . . . . ?
C1 Fe1 C4 O4 17(20) . . . . ?
S Fe1 C4 O4 -70(19) . . . . ?
Fe2 Fe1 C4 O4 -23(20) . . . . ?
C6 Fe2 C5 O5 92(53) . . . . ?
C7 Fe2 C5 O5 -163(53) . . . . ?
C1 Fe2 C5 O5 -10(53) . . . . ?
S Fe2 C5 O5 -71(53) . . . . ?
Fe1 Fe2 C5 O5 -52(53) . . . . ?
C5 Fe2 C6 O6 -173(21) . . . . ?
C7 Fe2 C6 O6 94(21) . . . . ?
C1 Fe2 C6 O6 -83(21) . . . . ?
S Fe2 C6 O6 2(21) . . . . ?
Fe1 Fe2 C6 O6 -44(21) . . . . ?
C5 Fe2 C7 O7 -52(17) . . . . ?
C6 Fe2 C7 O7 48(17) . . . . ?
C1 Fe2 C7 O7 -139(16) . . . . ?
S Fe2 C7 O7 144(17) . . . . ?
Fe1 Fe2 C7 O7 -163(17) . . . . ?
Fe1 C1 C8 C13 -12.2(16) . . . . ?
Fe2 C1 C8 C13 -176.7(8) . . . . ?
Fe1 C1 C8 C9 170.1(8) . . . . ?
Fe2 C1 C8 C9 5.6(16) . . . . ?
C13 C8 C9 C10 5.4(16) . . . . ?
C1 C8 C9 C10 -176.9(10) . . . . ?
C8 C9 C10 C11 -6.7(18) . . . . ?
C9 C10 C11 C12 6.1(18) . . . . ?
C10 C11 C12 C13 -4.6(18) . . . . ?
C11 C12 C13 C8 3.6(18) . . . . ?
C9 C8 C13 C12 -3.9(15) . . . . ?
C1 C8 C13 C12 178.4(9) . . . . ?
Fe2 S C14 C19 -47.1(16) . . . . ?
Fe1 S C14 C19 28.1(16) . . . . ?
Fe2 S C14 C15 136.5(11) . . . . ?
Fe1 S C14 C15 -148.3(11) . . . . ?
C19 C14 C15 C16 1(2) . . . . ?
S C14 C15 C16 177.2(11) . . . . ?
C14 C15 C16 C17 -1(2) . . . . ?
C15 C16 C17 C18 1(2) . . . . ?
C15 C16 C17 C20 178.0(13) . . . . ?
C16 C17 C18 C19 -1.1(18) . . . . ?
C20 C17 C18 C19 -178.4(12) . . . . ?
C17 C18 C19 C14 1(2) . . . . ?
C15 C14 C19 C18 -1(3) . . . . ?
S C14 C19 C18 -177.2(11) . . . . ?
